data_4341362
loop_
_publ_author_name
'Mishra, Shashank'
'Jeanneau, Erwann'
'Ledoux, Gilles'
'Daniele, St\'ephane'

_publ_section_title
;
 Novel barium-organic incorporated iodometalates: do they have template
 properties for constructing rare heterotrimetallic hybrids?
;
_journal_issue 21
_journal_name_full 'Inorganic chemistry'
_journal_page_first 11721
_journal_page_last 11731
_journal_paper_doi 10.1021/ic501963y
_journal_volume 53
_journal_year 2014
_chemical_formula_moiety 'C42 H94 Ag8 Ba2 I12 O21'
_chemical_formula_sum 'C42 H94 Ag8 Ba2 I12 O21'
_chemical_formula_weight 3595.68
_space_group_IT_number 14
_symmetry_cell_setting monoclinic
_symmetry_space_group_name_Hall '-P 2yn'
_symmetry_space_group_name_H-M 'P 1 21/n 1'
_atom_sites_solution_hydrogens difmap
_atom_sites_solution_primary direct
_cell_angle_alpha 90
_cell_angle_beta 91.062(3)
_cell_angle_gamma 90
_cell_formula_units_Z 4
_cell_length_a 13.0917(4)
_cell_length_b 24.9736(7)
_cell_length_c 26.3839(8)
_cell_measurement_reflns_used 34835
_cell_measurement_temperature 110
_cell_measurement_theta_max 29.7295
_cell_measurement_theta_min 2.9304
_cell_volume 8624.7(4)
_computing_cell_refinement
;
CrysAlisPro, Agilent Technologies,
Version 1.171.36.28 (release 01-02-2013 CrysAlis171 .NET)
(compiled Feb  1 2013,16:14:44)
;
_computing_data_collection
;
CrysAlisPro, Agilent Technologies,
Version 1.171.36.28 (release 01-02-2013 CrysAlis171 .NET)
(compiled Feb  1 2013,16:14:44)
;
_computing_data_reduction
;
CrysAlisPro, Agilent Technologies,
Version 1.171.36.28 (release 01-02-2013 CrysAlis171 .NET)
(compiled Feb  1 2013,16:14:44)
;
_computing_molecular_graphics 'CAMERON (Watkin et al., 1996)'
_computing_publication_material 'CRYSTALS (Betteridge et al., 2003)'
_computing_structure_refinement 'CRYSTALS (Betteridge et al., 2003)'
_computing_structure_solution 'SIR97 (Altomare et al., 1999)'
_diffrn_ambient_temperature 110
_diffrn_detector_area_resol_mean 10.4678
_diffrn_measured_fraction_theta_full 0.998
_diffrn_measured_fraction_theta_max 0.902
_diffrn_measurement_device_type 'Xcalibur, Atlas, Gemini ultra'
_diffrn_measurement_method \w
_diffrn_radiation_monochromator graphite
_diffrn_radiation_source 'Enhance (Mo) X-ray Source'
_diffrn_radiation_type 'Mo K\a'
_diffrn_radiation_wavelength 0.7107
_diffrn_reflns_av_R_equivalents 0.102
_diffrn_reflns_limit_h_max 18
_diffrn_reflns_limit_h_min -18
_diffrn_reflns_limit_k_max 34
_diffrn_reflns_limit_k_min -32
_diffrn_reflns_limit_l_max 35
_diffrn_reflns_limit_l_min -35
_diffrn_reflns_number 117842
_diffrn_reflns_theta_full 26.867
_diffrn_reflns_theta_max 29.728
_diffrn_reflns_theta_min 2.930
_diffrn_standards_number 0
_exptl_absorpt_coefficient_mu 7.020
_exptl_absorpt_correction_T_max 0.641
_exptl_absorpt_correction_T_min 0.070
_exptl_absorpt_correction_type analytical
_exptl_absorpt_process_details
;
CrysAlisPro, Agilent Technologies,
Version 1.171.36.28 (release 01-02-2013 CrysAlis171 .NET)
(compiled Feb  1 2013,16:14:44)
Analytical numeric absorption correction using a multifaceted crystal
            model based on expressions derived by R.C. Clark & J.S. Reid.
(Clark, R. C. & Reid, J. S. (1995). Acta Cryst. A51, 887-897)
;
_exptl_crystal_colour colorless
_exptl_crystal_density_diffrn 2.769
_exptl_crystal_density_method 'not measured'
_exptl_crystal_description needle
_exptl_crystal_F_000 6552
_exptl_crystal_size_max 0.698
_exptl_crystal_size_mid 0.194
_exptl_crystal_size_min 0.068
_refine_diff_density_max 6.18
_refine_diff_density_min -4.73
_refine_ls_extinction_method None
_refine_ls_goodness_of_fit_ref 1.0474
_refine_ls_hydrogen_treatment constr
_refine_ls_matrix_type full
_refine_ls_number_parameters 767
_refine_ls_number_reflns 22089
_refine_ls_number_restraints 345
_refine_ls_R_factor_all 0.1190
_refine_ls_R_factor_gt 0.1021
_refine_ls_shift/su_max 0.0005857
_refine_ls_shift/su_mean 0.0000193
_refine_ls_structure_factor_coef Fsqd
_refine_ls_weighting_details
;
 Method, part 1, Chebychev polynomial, (Watkin, 1994, Prince, 1982) 
 [weight] = 1.0/[A~0~*T~0~(x)+A~1~*T~1~(x) ... +A~n-1~]*T~n-1~(x)] 
 where A~i~ are the Chebychev coefficients listed below and x= Fcalc/Fmax 
 Method = Robust Weighting (Prince, 1982) 
 W = [weight] * [1-(deltaF/6*sigmaF)^2^]^2^ 
 A~i~ are: 
 0.249E+04 0.327E+04 0.188E+04 615. 
;
_refine_ls_weighting_scheme calc
_refine_ls_wR_factor_all 0.2467
_refine_ls_wR_factor_gt 0.2420
_refine_ls_wR_factor_ref 0.2467
_reflns_limit_h_max 18
_reflns_limit_h_min -18
_reflns_limit_k_max 34
_reflns_limit_k_min 0
_reflns_limit_l_max 35
_reflns_limit_l_min 0
_reflns_number_gt 17721
_reflns_number_total 22132
_reflns_threshold_expression I>2.0\s(I)
_oxford_diffrn_Wilson_B_factor 1.96
_oxford_diffrn_Wilson_scale 6.11
_oxford_refine_ls_r_factor_ref 0.1190
_oxford_refine_ls_scale 0.5697(11)
_oxford_reflns_number_all 22089
_oxford_reflns_threshold_expression_ref I>-10.0\s(I)
_cod_data_source_file ic501963y_si_009.cif
_cod_data_source_block 1
_cod_depositor_comments 'Adding full bibliography for 4341352--4341362.cif.'
_cod_original_sg_symbol_H-M 'P 1 21/n 1 '
_cod_database_code 4341362

loop_
_symmetry_equiv_pos_as_xyz
x,y,z
-x,-y,-z
-x+1/2,y+1/2,-z+1/2
x+1/2,-y+1/2,z+1/2

loop_
_atom_site_label
_atom_site_type_symbol
_atom_site_fract_x
_atom_site_fract_y
_atom_site_fract_z
_atom_site_U_iso_or_equiv
_atom_site_occupancy
_atom_site_adp_type
_atom_site_refinement_flags_posn
_atom_site_refinement_flags_adp
O1 O 0.8657(15) 0.5788(8) 0.5329(9) 0.0336 1.0000 Uani . U
O2 O 0.6600(14) 0.5852(7) 0.5284(8) 0.0268 1.0000 Uani . U
O3 O 0.6097(13) 0.6441(7) 0.6130(7) 0.0228 1.0000 Uani . U
O4 O 0.6860(16) 0.7392(8) 0.6362(8) 0.0314 1.0000 Uani . U
O5 O 0.7590(18) 0.7928(7) 0.5481(8) 0.0353 1.0000 Uani . U
O6 O 0.8745(15) 0.6346(8) 0.6460(7) 0.0297 1.0000 Uani . U
O7 O 0.9457(13) 0.7311(8) 0.6120(7) 0.0259 1.0000 Uani . U
O8 O 0.9647(15) 0.7027(8) 0.5137(7) 0.0275 1.0000 Uani . U
O9 O 0.7875(15) 0.7017(7) 0.4569(7) 0.0273 1.0000 Uani . U
O10 O 0.5966(14) 0.7054(8) 0.5052(7) 0.0277 1.0000 Uani . U
O11 O 1.241(2) 0.9795(8) 0.7784(8) 0.0396 1.0000 Uani . U
O12 O 1.1620(16) 0.8873(7) 0.7371(8) 0.0300 1.0000 Uani . U
O13 O 1.0521(14) 0.9219(7) 0.6540(8) 0.0276 1.0000 Uani . U
O14 O 1.1530(14) 0.9663(7) 0.5746(7) 0.0234 1.0000 Uani . U
O15 O 1.3543(14) 0.9867(7) 0.5838(7) 0.0249 1.0000 Uani . U
O16 O 1.2491(18) 0.8597(8) 0.6193(8) 0.0384 1.0000 Uani . U
O17 O 1.3947(16) 0.8760(8) 0.6971(8) 0.0345 1.0000 Uani . U
O18 O 1.4607(16) 0.9785(9) 0.7086(8) 0.0342 1.0000 Uani . U
O19 O 1.3372(16) 1.0665(8) 0.6860(8) 0.0355 1.0000 Uani D U
O20 O 1.1391(16) 1.0544(8) 0.6662(8) 0.0315 1.0000 Uani . U
O21 O 0.3687(18) 0.6951(10) 0.6389(8) 0.0438 1.0000 Uani . .
C1 C 0.973(2) 0.5726(11) 0.5341(13) 0.0342 1.0000 Uani . U
C2 C 0.815(2) 0.5373(12) 0.5080(13) 0.0333 1.0000 Uani . U
C3 C 0.701(2) 0.5349(11) 0.5270(13) 0.0322 1.0000 Uani . U
C4 C 0.562(2) 0.5829(11) 0.5454(11) 0.0290 1.0000 Uani . U
C5 C 0.554(2) 0.5938(11) 0.6052(11) 0.0281 1.0000 Uani . U
C6 C 0.616(2) 0.6588(11) 0.6656(11) 0.0282 1.0000 Uani . U
C7 C 0.607(2) 0.7163(11) 0.6680(11) 0.0301 1.0000 Uani . U
C8 C 0.665(2) 0.7979(11) 0.6244(12) 0.0330 1.0000 Uani . U
C9 C 0.762(3) 0.8202(10) 0.5945(12) 0.0333 1.0000 Uani . U
C10 C 0.812(3) 0.8256(11) 0.5083(14) 0.0421 1.0000 Uani . U
C11 C 0.871(2) 0.5767(13) 0.6561(12) 0.0349 1.0000 Uani . U
C12 C 0.947(2) 0.6615(12) 0.6783(10) 0.0273 1.0000 Uani . U
C13 C 0.940(2) 0.7204(11) 0.6657(10) 0.0263 1.0000 Uani . U
C14 C 1.0443(19) 0.7215(11) 0.5923(10) 0.0251 1.0000 Uani . U
C15 C 1.043(2) 0.7342(11) 0.5374(10) 0.0262 1.0000 Uani . U
C16 C 0.969(2) 0.7051(11) 0.4597(10) 0.0262 1.0000 Uani . U
C17 C 0.879(2) 0.6760(11) 0.4370(10) 0.0273 1.0000 Uani . U
C18 C 0.691(2) 0.6887(11) 0.4316(11) 0.0276 1.0000 Uani . U
C19 C 0.610(2) 0.7203(12) 0.4525(11) 0.0297 1.0000 Uani . U
C20 C 0.504(2) 0.7272(13) 0.5250(11) 0.0301 1.0000 Uani . U
C21 C 1.237(3) 1.0290(13) 0.8009(13) 0.0474 1.0000 Uani . U
C22 C 1.207(3) 0.9368(11) 0.8116(12) 0.0394 1.0000 Uani . U
C23 C 1.208(2) 0.8823(11) 0.7862(11) 0.0327 1.0000 Uani . U
C24 C 1.052(2) 0.8911(11) 0.7404(9) 0.0358 1.0000 Uani D U
C25 C 1.016(2) 0.8823(12) 0.6869(10) 0.0336 1.0000 Uani D U
C26 C 1.015(2) 0.9160(11) 0.6029(11) 0.0264 1.0000 Uani . U
C27 C 1.0440(19) 0.9648(10) 0.5734(10) 0.0229 1.0000 Uani . U
C28 C 1.198(2) 1.0082(10) 0.5427(10) 0.0246 1.0000 Uani . U
C29 C 1.306(2) 0.9954(11) 0.5366(10) 0.0237 1.0000 Uani . U
C30 C 1.456(2) 0.9706(11) 0.5786(11) 0.0276 1.0000 Uani . U
C31 C 1.270(3) 0.8485(12) 0.5666(12) 0.0375 1.0000 Uani . U
C32 C 1.279(3) 0.8166(12) 0.6539(13) 0.0403 1.0000 Uani . U
C33 C 1.384(2) 0.8249(12) 0.6723(13) 0.0372 1.0000 Uani . U
C34 C 1.501(2) 0.8854(12) 0.7092(12) 0.0351 1.0000 Uani . U
C35 C 1.502(2) 0.9382(13) 0.7393(12) 0.0349 1.0000 Uani . U
C36 C 1.489(2) 1.0322(13) 0.7235(12) 0.0348 1.0000 Uani . U
C37 C 1.445(2) 1.0708(13) 0.6870(12) 0.0354 1.0000 Uani . U
C38 C 1.2890(18) 1.1043(11) 0.6514(10) 0.0374 1.0000 Uani D U
C39 C 1.1772(19) 1.1059(12) 0.6626(12) 0.0341 1.0000 Uani D U
C40 C 1.033(2) 1.0574(12) 0.6850(12) 0.0348 1.0000 Uani . U
I1 I 1.26469(14) 1.01976(6) 0.39325(7) 0.0258 1.0000 Uani . .
I2 I 1.34970(15) 0.49659(7) 0.27891(7) 0.0296 1.0000 Uani . .
I3 I 1.09674(13) 0.58093(7) 0.38473(7) 0.0247 1.0000 Uani . .
I4 I 1.25499(13) 0.60251(7) 0.55216(7) 0.0255 1.0000 Uani . .
I5 I 1.45689(13) 0.59382(7) 0.40138(6) 0.0229 1.0000 Uani . .
I6 I 1.27015(13) 0.67357(7) 0.25849(6) 0.0233 1.0000 Uani . .
I7 I 1.26246(12) 0.73350(6) 0.42447(6) 0.0185 1.0000 Uani . .
I8 I 0.96636(14) 0.74884(7) 0.31377(7) 0.0279 1.0000 Uani . .
I9 I 1.45803(13) 0.87376(6) 0.45023(6) 0.0224 1.0000 Uani . .
I10 I 1.07291(13) 0.87682(7) 0.44694(7) 0.0242 1.0000 Uani . .
I11 I 1.25961(14) 0.84990(6) 0.29883(6) 0.0238 1.0000 Uani . .
Ag1 Ag 1.23062(16) 0.95921(9) 0.31033(8) 0.0285 1.0000 Uani . .
Ag2 Ag 1.28210(17) 0.58682(8) 0.33044(8) 0.0280 1.0000 Uani . .
Ag3 Ag 1.26707(17) 0.61657(8) 0.44955(8) 0.0280 1.0000 Uani . .
Ag4 Ag 1.13582(17) 0.68587(8) 0.34127(8) 0.0279 1.0000 Uani . .
Ag5 Ag 1.40070(16) 0.68849(8) 0.34610(8) 0.0251 1.0000 Uani . .
Ag6 Ag 1.11440(18) 0.80561(9) 0.36893(8) 0.0299 1.0000 Uani . .
Ag7 Ag 1.40637(17) 0.80589(8) 0.37059(8) 0.0268 1.0000 Uani . .
Ag8 Ag 1.26652(17) 0.90550(8) 0.41239(9) 0.0295 1.0000 Uani . .
Ba2 Ba 1.25446(11) 0.95929(5) 0.67094(5) 0.0165 1.0000 Uani . .
C42 C 0.231(3) 0.6762(13) 0.7003(13) 0.0407 1.0000 Uani . .
C41 C 0.342(2) 0.6713(12) 0.6880(11) 0.0324 1.0000 Uani . .
I12 I 1.55537(12) 0.75677(6) 0.31172(6) 0.0216 1.0000 Uani . .
Ba1 Ba 0.77550(10) 0.67872(5) 0.55992(5) 0.0151 1.0000 Uani . U
H11 H 1.0049 0.6032 0.5501 0.0540 1.0000 Uiso R .
H12 H 0.9899 0.5409 0.5531 0.0540 1.0000 Uiso R .
H13 H 0.9976 0.5692 0.5000 0.0540 1.0000 Uiso R .
H21 H 0.8479 0.5032 0.5159 0.0420 1.0000 Uiso R .
H22 H 0.8133 0.5428 0.4716 0.0421 1.0000 Uiso R .
H41 H 0.5230 0.6110 0.5287 0.0410 1.0000 Uiso R .
H42 H 0.5314 0.5484 0.5375 0.0410 1.0000 Uiso R .
H61 H 0.6814 0.6473 0.6795 0.0320 1.0000 Uiso R .
H62 H 0.5606 0.6424 0.6845 0.0320 1.0000 Uiso R .
H71 H 0.6172 0.7280 0.7028 0.0350 1.0000 Uiso R .
H72 H 0.5403 0.7279 0.6554 0.0350 1.0000 Uiso R .
H81 H 0.6562 0.8178 0.6557 0.0390 1.0000 Uiso R .
H82 H 0.6032 0.8001 0.6037 0.0390 1.0000 Uiso R .
H91 H 0.7521 0.8583 0.5888 0.0420 1.0000 Uiso R .
H92 H 0.8255 0.8143 0.6132 0.0420 1.0000 Uiso R .
H103 H 0.7640 0.8325 0.4810 0.0670 1.0000 Uiso R .
H102 H 0.8705 0.8069 0.4953 0.0670 1.0000 Uiso R .
H101 H 0.8340 0.8591 0.5230 0.0670 1.0000 Uiso R .
H122 H 0.9313 0.6556 0.7137 0.0380 1.0000 Uiso R .
H121 H 1.0159 0.6484 0.6717 0.0380 1.0000 Uiso R .
H132 H 0.9963 0.7383 0.6829 0.0340 1.0000 Uiso R .
H131 H 0.8753 0.7344 0.6780 0.0339 1.0000 Uiso R .
H142 H 1.0942 0.7443 0.6097 0.0320 1.0000 Uiso R .
H141 H 1.0624 0.6841 0.5976 0.0320 1.0000 Uiso R .
H151 H 1.0313 0.7722 0.5318 0.0310 1.0000 Uiso R .
H152 H 1.1078 0.7239 0.5232 0.0310 1.0000 Uiso R .
H161 H 0.9673 0.7422 0.4486 0.0310 1.0000 Uiso R .
H162 H 1.0324 0.6885 0.4486 0.0310 1.0000 Uiso R .
H171 H 0.8785 0.6790 0.4002 0.0330 1.0000 Uiso R .
H172 H 0.8828 0.6385 0.4467 0.0330 1.0000 Uiso R .
H181 H 0.6985 0.6974 0.3959 0.0350 1.0000 Uiso R .
H182 H 0.6755 0.6508 0.4351 0.0350 1.0000 Uiso R .
H191 H 0.6283 0.7580 0.4505 0.0360 1.0000 Uiso R .
H192 H 0.5467 0.7140 0.4337 0.0360 1.0000 Uiso R .
H201 H 0.4952 0.7086 0.5619 0.0471 1.0000 Uiso R .
H202 H 0.5158 0.7705 0.5275 0.0470 1.0000 Uiso R .
H203 H 0.4433 0.7165 0.4981 0.0470 1.0000 Uiso R .
H212 H 1.2579 1.0557 0.7724 0.0740 1.0000 Uiso R .
H213 H 1.2878 1.0303 0.8318 0.0740 1.0000 Uiso R .
H211 H 1.1614 1.0348 0.8118 0.0740 1.0000 Uiso R .
H221 H 1.2521 0.9358 0.8413 0.0500 1.0000 Uiso R .
H222 H 1.1372 0.9445 0.8219 0.0500 1.0000 Uiso R .
H231 H 1.2786 0.8713 0.7823 0.0430 1.0000 Uiso R .
H232 H 1.1721 0.8561 0.8065 0.0430 1.0000 Uiso R .
H262 H 0.9408 0.9112 0.6017 0.0360 1.0000 Uiso R .
H261 H 1.0472 0.8848 0.5884 0.0360 1.0000 Uiso R .
H272 H 1.0155 0.9964 0.5892 0.0340 1.0000 Uiso R .
H271 H 1.0184 0.9619 0.5387 0.0340 1.0000 Uiso R .
H281 H 1.1891 1.0433 0.5579 0.0350 1.0000 Uiso R .
H282 H 1.1633 1.0074 0.5097 0.0350 1.0000 Uiso R .
H291 H 1.3381 1.0259 0.5205 0.0340 1.0000 Uiso R .
H292 H 1.3130 0.9637 0.5156 0.0341 1.0000 Uiso R .
H303 H 1.4906 0.9691 0.6115 0.0430 1.0000 Uiso R .
H301 H 1.4904 0.9965 0.5570 0.0430 1.0000 Uiso R .
H302 H 1.4574 0.9355 0.5628 0.0430 1.0000 Uiso R .
H313 H 1.2214 0.8699 0.5457 0.0590 1.0000 Uiso R .
H311 H 1.3414 0.8599 0.5605 0.0590 1.0000 Uiso R .
H312 H 1.2618 0.8098 0.5592 0.0590 1.0000 Uiso R .
H321 H 1.2354 0.8179 0.6833 0.0480 1.0000 Uiso R .
H322 H 1.2720 0.7819 0.6375 0.0480 1.0000 Uiso R .
H331 H 1.4043 0.7964 0.6954 0.0470 1.0000 Uiso R .
H332 H 1.4275 0.8246 0.6429 0.0470 1.0000 Uiso R .
H341 H 1.5270 0.8569 0.7311 0.0450 1.0000 Uiso R .
H342 H 1.5427 0.8875 0.6791 0.0450 1.0000 Uiso R .
H361 H 1.5632 1.0364 0.7257 0.0420 1.0000 Uiso R .
H362 H 1.4598 1.0392 0.7564 0.0420 1.0000 Uiso R .
H371 H 1.4649 1.1069 0.6969 0.0411 1.0000 Uiso R .
H372 H 1.4722 1.0628 0.6536 0.0410 1.0000 Uiso R .
H401 H 1.0087 1.0219 0.6926 0.0500 1.0000 Uiso R .
H402 H 1.0335 1.0787 0.7155 0.0500 1.0000 Uiso R .
H403 H 0.9879 1.0736 0.6601 0.0500 1.0000 Uiso R .
H423 H 0.2207 0.6864 0.7349 0.0620 1.0000 Uiso R .
H422 H 0.1994 0.7021 0.6781 0.0620 1.0000 Uiso R .
H421 H 0.2009 0.6416 0.6942 0.0620 1.0000 Uiso R .
H411 H 0.3778 0.6919 0.7142 0.0440 1.0000 Uiso R .
H412 H 0.3637 0.6341 0.6898 0.0440 1.0000 Uiso R .
H241 H 1.0316 0.9247 0.7538 0.0421 1.0000 Uiso R .
H242 H 1.0280 0.8630 0.7613 0.0421 1.0000 Uiso R .
H251 H 0.9433 0.8842 0.6872 0.0437 1.0000 Uiso R .
H252 H 1.0362 0.8480 0.6750 0.0437 1.0000 Uiso R .
H381 H 1.3197 1.1387 0.6550 0.0494 1.0000 Uiso R .
H382 H 1.2962 1.0922 0.6174 0.0494 1.0000 Uiso R .
H392 H 1.1673 1.1245 0.6936 0.0469 1.0000 Uiso R .
H391 H 1.1417 1.1239 0.6358 0.0469 1.0000 Uiso R .
H111 H 0.8212 0.5598 0.6348 0.0419 1.0000 Uiso R .
H112 H 0.8552 0.5709 0.6906 0.0419 1.0000 Uiso R .
H113 H 0.9369 0.5619 0.6495 0.0419 1.0000 Uiso R .
H424 H 0.3383 0.6770 0.6158 0.0633 1.0000 Uiso R .
H51 H 0.5848 0.5656 0.6244 0.0340 1.0000 Uiso R .
H52 H 0.4850 0.5977 0.6145 0.0340 1.0000 Uiso R .
H31 H 0.6994 0.5196 0.5600 0.0390 1.0000 Uiso R .
H32 H 0.6611 0.5134 0.5043 0.0390 1.0000 Uiso R .
H351 H 1.5704 0.9472 0.7489 0.0420 1.0000 Uiso R .
H352 H 1.4624 0.9343 0.7688 0.0420 1.0000 Uiso R .

loop_
_atom_site_aniso_label
_atom_site_aniso_U_11
_atom_site_aniso_U_22
_atom_site_aniso_U_33
_atom_site_aniso_U_23
_atom_site_aniso_U_13
_atom_site_aniso_U_12
O1 0.025(7) 0.018(7) 0.058(9) -0.015(7) 0.013(7) 0.006(6)
O2 0.017(5) 0.021(5) 0.042(6) -0.005(5) 0.007(5) -0.003(5)
O3 0.019(6) 0.018(6) 0.031(7) -0.001(6) -0.003(6) -0.003(5)
O4 0.035(7) 0.026(7) 0.033(7) -0.005(6) 0.001(6) -0.001(6)
O5 0.056(9) 0.005(6) 0.045(9) 0.000(6) -0.001(8) 0.000(6)
O6 0.026(7) 0.034(8) 0.029(7) 0.004(6) 0.001(6) -0.001(6)
O7 0.018(6) 0.032(7) 0.028(7) -0.002(6) -0.001(6) -0.002(6)
O8 0.032(7) 0.028(7) 0.023(7) 0.005(6) 0.007(6) -0.006(6)
O9 0.033(7) 0.020(7) 0.029(7) 0.004(6) -0.002(6) -0.001(6)
O10 0.023(7) 0.034(8) 0.025(7) 0.007(6) 0.000(6) 0.003(6)
O11 0.066(10) 0.018(7) 0.036(8) 0.004(7) 0.026(8) 0.008(7)
O12 0.038(8) 0.013(6) 0.040(7) 0.012(6) 0.017(7) 0.001(6)
O13 0.022(7) 0.022(7) 0.039(8) 0.006(6) 0.001(6) -0.008(6)
O14 0.021(7) 0.016(6) 0.033(7) 0.001(6) -0.001(6) 0.006(5)
O15 0.023(7) 0.026(7) 0.025(7) 0.005(6) -0.001(6) -0.002(6)
O16 0.050(9) 0.026(7) 0.040(8) 0.002(7) 0.002(7) 0.013(7)
O17 0.027(7) 0.030(7) 0.045(8) 0.007(7) -0.013(7) 0.008(6)
O18 0.033(7) 0.039(8) 0.030(7) 0.001(7) -0.006(6) -0.001(7)
O19 0.035(8) 0.037(8) 0.035(7) -0.002(7) -0.005(7) 0.000(7)
O20 0.035(8) 0.023(7) 0.038(8) -0.001(6) 0.011(7) -0.001(6)
O21 0.043(13) 0.055(15) 0.033(12) -0.001(11) -0.008(10) 0.000(11)
C1 0.024(9) 0.018(9) 0.061(12) -0.011(9) 0.006(9) 0.008(8)
C2 0.025(8) 0.024(7) 0.050(9) -0.011(7) 0.009(7) -0.001(7)
C3 0.023(7) 0.025(7) 0.049(8) -0.011(7) 0.011(7) -0.001(7)
C4 0.020(7) 0.024(7) 0.043(8) -0.003(7) 0.003(7) 0.000(6)
C5 0.022(7) 0.023(7) 0.039(8) -0.001(7) -0.002(7) 0.000(7)
C6 0.028(7) 0.026(8) 0.031(8) -0.001(7) -0.006(7) -0.001(7)
C7 0.030(8) 0.029(8) 0.031(8) -0.005(7) 0.001(7) 0.003(7)
C8 0.042(9) 0.019(7) 0.038(8) -0.010(7) -0.004(7) 0.002(7)
C9 0.049(9) 0.009(7) 0.043(9) -0.007(7) -0.004(8) -0.001(7)
C10 0.059(12) 0.013(8) 0.054(11) 0.000(9) 0.002(10) -0.008(9)
C11 0.031(9) 0.038(10) 0.036(10) 0.012(9) 0.002(8) -0.008(9)
C12 0.020(7) 0.036(8) 0.026(8) 0.007(7) 0.002(7) -0.002(7)
C13 0.021(7) 0.034(8) 0.024(7) 0.004(7) 0.001(6) 0.002(7)
C14 0.019(7) 0.029(8) 0.028(8) 0.000(7) 0.005(6) -0.005(7)
C15 0.027(7) 0.029(8) 0.023(7) 0.002(7) 0.006(7) -0.006(7)
C16 0.030(8) 0.026(8) 0.023(7) 0.001(7) 0.007(7) -0.004(7)
C17 0.033(8) 0.023(7) 0.026(7) 0.003(7) 0.003(7) 0.000(7)
C18 0.030(8) 0.025(8) 0.028(8) 0.004(7) -0.003(7) 0.004(7)
C19 0.031(8) 0.030(8) 0.028(8) 0.005(7) -0.004(7) 0.005(7)
C20 0.019(9) 0.041(10) 0.030(9) 0.007(9) -0.007(8) 0.006(8)
C21 0.073(13) 0.029(10) 0.041(11) 0.002(9) 0.029(10) 0.007(10)
C22 0.060(10) 0.021(8) 0.038(9) 0.005(7) 0.022(8) 0.002(8)
C23 0.045(9) 0.015(7) 0.039(8) 0.004(7) 0.019(8) 0.003(7)
C24 0.044(8) 0.017(7) 0.047(8) 0.015(7) 0.013(7) -0.002(7)
C25 0.027(9) 0.026(9) 0.048(11) 0.013(9) 0.001(9) -0.014(8)
C26 0.019(7) 0.021(7) 0.039(8) 0.003(7) 0.000(7) 0.002(6)
C27 0.019(7) 0.016(7) 0.034(8) 0.000(7) 0.000(7) 0.008(6)
C28 0.028(8) 0.018(7) 0.028(8) 0.000(6) -0.002(7) 0.006(6)
C29 0.023(8) 0.023(7) 0.025(7) 0.001(7) -0.003(7) 0.002(7)
C30 0.026(9) 0.029(9) 0.028(9) 0.002(8) 0.001(8) -0.001(8)
C31 0.049(11) 0.025(9) 0.038(10) 0.000(9) 0.001(9) 0.013(9)
C32 0.049(8) 0.026(7) 0.047(8) 0.007(7) 0.006(7) 0.008(7)
C33 0.037(8) 0.026(8) 0.048(8) 0.007(7) -0.003(7) 0.011(7)
C34 0.030(8) 0.034(8) 0.041(8) 0.010(7) -0.012(7) 0.008(7)
C35 0.031(8) 0.040(9) 0.034(8) 0.008(7) -0.010(7) -0.001(7)
C36 0.030(8) 0.041(9) 0.032(8) -0.006(7) -0.006(7) -0.006(7)
C37 0.033(8) 0.038(8) 0.035(8) -0.007(7) -0.003(7) -0.005(8)
C38 0.045(9) 0.032(8) 0.035(8) 0.000(7) -0.004(8) -0.003(8)
C39 0.040(9) 0.027(8) 0.034(8) 0.000(7) 0.000(7) -0.002(7)
C40 0.037(10) 0.026(9) 0.042(10) 0.002(9) 0.016(9) 0.003(9)
I1 0.0266(8) 0.0152(7) 0.0355(9) -0.0018(6) -0.0018(7) 0.0007(6)
I2 0.0398(10) 0.0212(8) 0.0278(9) -0.0051(7) 0.0052(7) -0.0045(7)
I3 0.0256(8) 0.0228(8) 0.0257(8) 0.0006(6) 0.0011(6) -0.0049(6)
I4 0.0255(8) 0.0246(8) 0.0264(8) -0.0035(7) 0.0001(6) -0.0023(6)
I5 0.0222(8) 0.0210(7) 0.0255(8) 0.0020(6) 0.0008(6) 0.0025(6)
I6 0.0214(8) 0.0255(8) 0.0230(8) 0.0024(6) 0.0005(6) 0.0019(6)
I7 0.0193(7) 0.0128(6) 0.0234(7) 0.0017(6) 0.0026(6) 0.0009(5)
I8 0.0278(9) 0.0285(9) 0.0272(8) 0.0011(7) -0.0010(7) 0.0041(7)
I9 0.0255(8) 0.0149(7) 0.0266(8) -0.0022(6) 0.0010(6) 0.0006(6)
I10 0.0272(8) 0.0177(7) 0.0278(8) -0.0011(6) 0.0033(6) 0.0011(6)
I11 0.0304(9) 0.0180(7) 0.0231(8) 0.0035(6) 0.0018(6) 0.0014(6)
Ag1 0.0270(10) 0.0287(10) 0.0299(10) 0.0015(8) 0.0022(8) -0.0010(8)
Ag2 0.0300(11) 0.0211(9) 0.0329(11) -0.0031(8) 0.0019(8) -0.0027(8)
Ag3 0.0321(11) 0.0215(9) 0.0305(10) 0.0020(8) 0.0022(8) -0.0015(8)
Ag4 0.0310(11) 0.0236(10) 0.0293(10) 0.0001(8) 0.0031(8) 0.0031(8)
Ag5 0.0290(10) 0.0185(9) 0.0277(10) -0.0006(7) 0.0014(8) -0.0052(7)
Ag6 0.0367(11) 0.0225(10) 0.0306(11) -0.0017(8) 0.0027(9) 0.0040(8)
Ag7 0.0316(10) 0.0194(9) 0.0295(10) -0.0036(8) 0.0008(8) 0.0002(8)
Ag8 0.0290(10) 0.0234(9) 0.0362(11) 0.0050(8) 0.0013(8) 0.0027(8)
Ba2 0.0180(6) 0.0113(6) 0.0203(6) 0.0011(5) 0.0017(5) -0.0008(5)
C42 0.048(19) 0.030(15) 0.045(18) 0.012(14) 0.021(15) 0.012(14)
C41 0.035(16) 0.028(14) 0.034(15) 0.001(12) 0.001(12) -0.003(12)
I12 0.0218(8) 0.0180(7) 0.0251(8) 0.0005(6) 0.0025(6) -0.0004(6)
Ba1 0.0146(6) 0.0124(6) 0.0182(6) -0.0003(5) 0.0006(5) 0.0013(5)

loop_
_atom_type_symbol
_atom_type_scat_dispersion_real
_atom_type_scat_dispersion_imag
_atom_type_scat_Cromer_Mann_a1
_atom_type_scat_Cromer_Mann_b1
_atom_type_scat_Cromer_Mann_a2
_atom_type_scat_Cromer_Mann_b2
_atom_type_scat_Cromer_Mann_a3
_atom_type_scat_Cromer_Mann_b3
_atom_type_scat_Cromer_Mann_a4
_atom_type_scat_Cromer_Mann_b4
_atom_type_scat_Cromer_Mann_c
_atom_type_scat_source
C 0.0033 0.0016 2.3100 20.8439 1.0200 10.2075 1.5886 0.5687 0.8650 51.6512 0.2156 'International Tables Vol C 4.2.6.8 and 6.1.1.4'
H 0.0000 0.0000 0.4930 10.5109 0.3229 26.1257 0.1402 3.1424 0.0408 57.7998 0.0030 'International Tables Vol C 4.2.6.8 and 6.1.1.4'
O 0.0106 0.0060 3.0485 13.2771 2.2868 5.7011 1.5463 0.3239 0.8670 32.9089 0.2508 'International Tables Vol C 4.2.6.8 and 6.1.1.4'
Ag -0.8971 1.1015 19.2808 0.6446 16.6885 7.4726 4.8045 24.6605 1.0463 99.8156 5.1790 'International Tables Vol C 4.2.6.8 and 6.1.1.4'
I -0.4742 1.8119 20.1472 4.3470 18.9949 0.3814 7.5138 27.7660 2.2735 66.8776 4.0712 'International Tables Vol C 4.2.6.8 and 6.1.1.4'
Ba -0.3244 2.2819 20.3361 3.2160 19.2970 0.2756 10.8880 20.2073 2.6959 167.2020 2.7731 'International Tables Vol C 4.2.6.8 and 6.1.1.4'

loop_
_geom_angle_atom_site_label_1
_geom_angle_site_symmetry_1
_geom_angle_atom_site_label_2
_geom_angle_atom_site_label_3
_geom_angle_site_symmetry_3
_geom_angle
_geom_angle_publ_flag
C1 . O1 C2 . 113(2) yes
C3 . O2 C4 . 110(2) yes
C5 . O3 C6 . 112(2) yes
C7 . O4 C8 . 112(2) yes
C9 . O5 C10 . 110(2) yes
C11 . O6 C12 . 112(2) yes
C13 . O7 C14 . 113.2(20) yes
C15 . O8 C16 . 111.7(19) yes
C17 . O9 C18 . 116(2) yes
C19 . O10 C20 . 112(2) yes
C21 . O11 C22 . 113(2) yes
C23 . O12 C24 . 110.7(20) yes
C25 . O13 C26 . 113.2(19) yes
C27 . O14 C28 . 114.5(18) yes
C29 . O15 C30 . 112(2) yes
C31 . O16 C32 . 114(2) yes
C33 . O17 C34 . 109(2) yes
C35 . O18 C36 . 115(2) yes
C37 . O19 C38 . 113(2) yes
C39 . O20 C40 . 108(2) yes
C41 . O21 H424 . 107.4 no
O1 . C1 H11 . 110.0 no
O1 . C1 H12 . 108.4 no
H11 . C1 H12 . 109.5 no
O1 . C1 H13 . 109.5 no
H11 . C1 H13 . 109.5 no
H12 . C1 H13 . 109.8 no
O1 . C2 C3 . 109(2) yes
O1 . C2 H21 . 110.1 no
C3 . C2 H21 . 108.4 no
O1 . C2 H22 . 111.3 no
C3 . C2 H22 . 108.4 no
H21 . C2 H22 . 109.6 no
C2 . C3 O2 . 110(2) yes
C2 . C3 H31 . 109.6 no
O2 . C3 H31 . 109.5 no
C2 . C3 H32 . 109.1 no
O2 . C3 H32 . 109.2 no
H31 . C3 H32 . 109.5 no
O2 . C4 C5 . 113(2) yes
O2 . C4 H41 . 108.1 no
C5 . C4 H41 . 106.3 no
O2 . C4 H42 . 110.8 no
C5 . C4 H42 . 109.1 no
H41 . C4 H42 . 109.1 no
C4 . C5 O3 . 104(2) yes
C4 . C5 H51 . 111.2 no
O3 . C5 H51 . 111.1 no
C4 . C5 H52 . 110.6 no
O3 . C5 H52 . 110.4 no
H51 . C5 H52 . 109.5 no
O3 . C6 C7 . 107(2) yes
O3 . C6 H61 . 108.6 no
C7 . C6 H61 . 110.2 no
O3 . C6 H62 . 111.1 no
C7 . C6 H62 . 109.8 no
H61 . C6 H62 . 109.8 no
O4 . C7 C6 . 108(2) yes
O4 . C7 H71 . 109.9 no
C6 . C7 H71 . 109.4 no
O4 . C7 H72 . 109.2 no
C6 . C7 H72 . 110.5 no
H71 . C7 H72 . 109.7 no
O4 . C8 C9 . 107(2) yes
O4 . C8 H81 . 110.1 no
C9 . C8 H81 . 110.6 no
O4 . C8 H82 . 108.3 no
C9 . C8 H82 . 111.2 no
H81 . C8 H82 . 109.3 no
C8 . C9 O5 . 105(2) yes
C8 . C9 H91 . 108.4 no
O5 . C9 H91 . 110.0 no
C8 . C9 H92 . 111.9 no
O5 . C9 H92 . 112.3 no
H91 . C9 H92 . 109.4 no
O5 . C10 H103 . 108.4 no
O5 . C10 H102 . 111.4 no
H103 . C10 H102 . 109.4 no
O5 . C10 H101 . 109.1 no
H103 . C10 H101 . 109.3 no
H102 . C10 H101 . 109.2 no
O6 . C11 H111 . 110.5 no
O6 . C11 H112 . 109.3 no
H111 . C11 H112 . 109.5 no
O6 . C11 H113 . 108.6 no
H111 . C11 H113 . 109.5 no
H112 . C11 H113 . 109.5 no
O6 . C12 C13 . 106(2) yes
O6 . C12 H122 . 110.3 no
C13 . C12 H122 . 110.0 no
O6 . C12 H121 . 110.0 no
C13 . C12 H121 . 110.3 no
H122 . C12 H121 . 109.7 no
C12 . C13 O7 . 113(2) yes
C12 . C13 H132 . 107.3 no
O7 . C13 H132 . 108.4 no
C12 . C13 H131 . 109.5 no
O7 . C13 H131 . 108.8 no
H132 . C13 H131 . 109.7 no
O7 . C14 C15 . 109(2) yes
O7 . C14 H142 . 109.5 no
C15 . C14 H142 . 109.4 no
O7 . C14 H141 . 109.4 no
C15 . C14 H141 . 110.2 no
H142 . C14 H141 . 109.6 no
C14 . C15 O8 . 108(2) yes
C14 . C15 H151 . 110.9 no
O8 . C15 H151 . 111.7 no
C14 . C15 H152 . 108.6 no
O8 . C15 H152 . 108.3 no
H151 . C15 H152 . 109.3 no
O8 . C16 C17 . 109(2) yes
O8 . C16 H161 . 109.8 no
C17 . C16 H161 . 108.7 no
O8 . C16 H162 . 109.6 no
C17 . C16 H162 . 109.9 no
H161 . C16 H162 . 109.7 no
C16 . C17 O9 . 107(2) yes
C16 . C17 H171 . 110.4 no
O9 . C17 H171 . 109.8 no
C16 . C17 H172 . 108.6 no
O9 . C17 H172 . 111.6 no
H171 . C17 H172 . 109.6 no
O9 . C18 C19 . 110(2) yes
O9 . C18 H181 . 107.4 no
C19 . C18 H181 . 109.3 no
O9 . C18 H182 . 111.1 no
C19 . C18 H182 . 109.6 no
H181 . C18 H182 . 109.5 no
O10 . C19 C18 . 109(2) yes
O10 . C19 H191 . 109.4 no
C18 . C19 H191 . 109.2 no
O10 . C19 H192 . 109.0 no
C18 . C19 H192 . 110.2 no
H191 . C19 H192 . 109.7 no
O10 . C20 H201 . 105.7 no
O10 . C20 H202 . 106.4 no
H201 . C20 H202 . 112.7 no
O10 . C20 H203 . 106.4 no
H201 . C20 H203 . 112.6 no
H202 . C20 H203 . 112.4 no
O11 . C21 H212 . 104.5 no
O11 . C21 H213 . 109.5 no
H212 . C21 H213 . 112.0 no
O11 . C21 H211 . 106.7 no
H212 . C21 H211 . 111.8 no
H213 . C21 H211 . 111.9 no
O11 . C22 C23 . 113(2) yes
O11 . C22 H221 . 108.2 no
C23 . C22 H221 . 108.9 no
O11 . C22 H222 . 108.9 no
C23 . C22 H222 . 108.3 no
H221 . C22 H222 . 109.9 no
C22 . C23 O12 . 109(2) yes
C22 . C23 H231 . 108.4 no
O12 . C23 H231 . 108.4 no
C22 . C23 H232 . 110.5 no
O12 . C23 H232 . 111.3 no
H231 . C23 H232 . 109.6 no
O12 . C24 C25 . 103(2) yes
O12 . C24 H241 . 111.7 no
C25 . C24 H241 . 113.3 no
O12 . C24 H242 . 109.2 no
C25 . C24 H242 . 109.7 no
H241 . C24 H242 . 109.5 no
C24 . C25 O13 . 112(2) yes
C24 . C25 H251 . 106.4 no
O13 . C25 H251 . 108.5 no
C24 . C25 H252 . 111.1 no
O13 . C25 H252 . 109.3 no
H251 . C25 H252 . 109.5 no
O13 . C26 C27 . 108(2) yes
O13 . C26 H262 . 111.4 no
C27 . C26 H262 . 110.3 no
O13 . C26 H261 . 107.9 no
C27 . C26 H261 . 109.3 no
H262 . C26 H261 . 109.3 no
C26 . C27 O14 . 106.1(20) yes
C26 . C27 H272 . 109.6 no
O14 . C27 H272 . 111.1 no
C26 . C27 H271 . 110.0 no
O14 . C27 H271 . 110.5 no
H272 . C27 H271 . 109.5 no
O14 . C28 C29 . 108(2) yes
O14 . C28 H281 . 110.7 no
C29 . C28 H281 . 111.4 no
O14 . C28 H282 . 108.3 no
C29 . C28 H282 . 109.4 no
H281 . C28 H282 . 109.5 no
C28 . C29 O15 . 111(2) yes
C28 . C29 H291 . 108.0 no
O15 . C29 H291 . 108.3 no
C28 . C29 H292 . 110.3 no
O15 . C29 H292 . 109.2 no
H291 . C29 H292 . 109.7 no
O15 . C30 H303 . 110.2 no
O15 . C30 H301 . 108.3 no
H303 . C30 H301 . 110.1 no
O15 . C30 H302 . 108.6 no
H303 . C30 H302 . 109.8 no
H301 . C30 H302 . 109.9 no
O16 . C31 H313 . 107.4 no
O16 . C31 H311 . 107.2 no
H313 . C31 H311 . 110.5 no
O16 . C31 H312 . 110.8 no
H313 . C31 H312 . 110.6 no
H311 . C31 H312 . 110.2 no
O16 . C32 C33 . 110(3) yes
O16 . C32 H321 . 108.6 no
C33 . C32 H321 . 107.0 no
O16 . C32 H322 . 110.8 no
C33 . C32 H322 . 110.9 no
H321 . C32 H322 . 109.3 no
C32 . C33 O17 . 111(2) yes
C32 . C33 H331 . 110.6 no
O17 . C33 H331 . 109.9 no
C32 . C33 H332 . 107.2 no
O17 . C33 H332 . 108.3 no
H331 . C33 H332 . 109.4 no
O17 . C34 C35 . 104(2) yes
O17 . C34 H341 . 109.5 no
C35 . C34 H341 . 108.8 no
O17 . C34 H342 . 112.2 no
C35 . C34 H342 . 112.2 no
H341 . C34 H342 . 109.4 no
C34 . C35 O18 . 109(2) yes
C34 . C35 H351 . 109.7 no
O18 . C35 H351 . 109.7 no
C34 . C35 H352 . 109.8 no
O18 . C35 H352 . 109.5 no
H351 . C35 H352 . 109.5 no
O18 . C36 C37 . 109(2) yes
O18 . C36 H361 . 111.7 no
C37 . C36 H361 . 110.1 no
O18 . C36 H362 . 107.7 no
C37 . C36 H362 . 108.0 no
H361 . C36 H362 . 109.8 no
C36 . C37 O19 . 110(3) yes
C36 . C37 H371 . 109.6 no
O19 . C37 H371 . 109.3 no
C36 . C37 H372 . 108.4 no
O19 . C37 H372 . 110.0 no
H371 . C37 H372 . 109.6 no
O19 . C38 C39 . 108(2) yes
O19 . C38 H381 . 110.2 no
C39 . C38 H381 . 111.6 no
O19 . C38 H382 . 109.7 no
C39 . C38 H382 . 107.9 no
H381 . C38 H382 . 109.5 no
C38 . C39 O20 . 110(2) yes
C38 . C39 H392 . 109.4 no
O20 . C39 H392 . 109.9 no
C38 . C39 H391 . 109.4 no
O20 . C39 H391 . 108.6 no
H392 . C39 H391 . 109.5 no
O20 . C40 H401 . 109.6 no
O20 . C40 H402 . 108.2 no
H401 . C40 H402 . 109.4 no
O20 . C40 H403 . 110.9 no
H401 . C40 H403 . 109.4 no
H402 . C40 H403 . 109.4 no
Ag1 . I1 Ag8 . 65.73(7) yes
Ag1 3_745 I2 Ag2 . 125.30(10) yes
Ag2 . I3 Ag3 . 68.30(7) yes
Ag2 . I3 Ag4 . 66.24(7) yes
Ag3 . I3 Ag4 . 79.55(7) yes
Ag2 . I5 Ag3 . 67.84(7) yes
Ag2 . I5 Ag5 . 62.29(7) yes
Ag3 . I5 Ag5 . 81.13(7) yes
Ag2 . I6 Ag4 . 66.58(7) yes
Ag2 . I6 Ag5 . 62.85(7) yes
Ag4 . I6 Ag5 . 74.66(7) yes
Ag3 . I7 Ag4 . 77.40(7) yes
Ag3 . I7 Ag5 . 77.08(7) yes
Ag4 . I7 Ag5 . 71.08(7) yes
Ag3 . I7 Ag6 . 134.58(8) yes
Ag4 . I7 Ag6 . 62.25(7) yes
Ag5 . I7 Ag6 . 106.31(8) yes
Ag3 . I7 Ag7 . 133.19(8) yes
Ag4 . I7 Ag7 . 103.80(7) yes
Ag5 . I7 Ag7 . 60.26(6) yes
Ag6 . I7 Ag7 . 79.19(7) yes
Ag4 . I8 Ag6 . 67.12(7) yes
Ag7 . I9 Ag8 . 72.44(8) yes
Ag6 . I10 Ag8 . 74.49(8) yes
Ag1 . I11 Ag6 . 102.31(8) yes
Ag1 . I11 Ag7 . 113.16(8) yes
Ag6 . I11 Ag7 . 82.68(7) yes
Ag1 . I11 Ag8 . 59.23(7) yes
Ag6 . I11 Ag8 . 65.70(7) yes
Ag7 . I11 Ag8 . 63.81(6) yes
I11 . Ag1 I2 3_755 107.10(9) yes
I11 . Ag1 I1 . 128.41(10) yes
I2 3_755 Ag1 I1 . 124.44(10) yes
I11 . Ag1 Ag8 . 69.09(7) yes
I2 3_755 Ag1 Ag8 . 165.47(10) yes
I1 . Ag1 Ag8 . 60.43(7) yes
I5 . Ag2 I6 . 114.04(8) yes
I5 . Ag2 I3 . 110.14(9) yes
I6 . Ag2 I3 . 109.51(9) yes
I5 . Ag2 I2 . 96.23(8) yes
I6 . Ag2 I2 . 107.49(9) yes
I3 . Ag2 I2 . 119.07(9) yes
I5 . Ag2 Ag4 . 111.35(8) yes
I6 . Ag2 Ag4 . 56.15(6) yes
I3 . Ag2 Ag4 . 57.87(7) yes
I2 . Ag2 Ag4 . 151.71(10) yes
I5 . Ag2 Ag5 . 57.75(6) yes
I6 . Ag2 Ag5 . 58.42(7) yes
I3 . Ag2 Ag5 . 114.73(9) yes
I2 . Ag2 Ag5 . 125.71(9) yes
Ag4 . Ag2 Ag5 . 68.67(7) yes
I7 . Ag3 I3 . 98.95(8) yes
I7 . Ag3 I5 . 96.28(8) yes
I3 . Ag3 I5 . 109.76(9) yes
I7 . Ag3 I4 . 110.02(8) yes
I3 . Ag3 I4 . 118.82(9) yes
I5 . Ag3 I4 . 118.63(9) yes
I7 . Ag3 Ag4 . 51.06(6) yes
I3 . Ag3 Ag4 . 50.06(6) yes
I5 . Ag3 Ag4 . 98.23(7) yes
I4 . Ag3 Ag4 . 141.48(9) yes
I7 . Ag3 Ag5 . 51.43(5) yes
I3 . Ag3 Ag5 . 94.68(7) yes
I5 . Ag3 Ag5 . 49.41(6) yes
I4 . Ag3 Ag5 . 145.28(9) yes
Ag4 . Ag3 Ag5 . 55.39(5) yes
I7 . Ag4 Ag2 . 92.84(8) yes
I7 . Ag4 I3 . 99.73(8) yes
Ag2 . Ag4 I3 . 55.88(6) yes
I7 . Ag4 I6 . 105.40(8) yes
Ag2 . Ag4 I6 . 57.27(6) yes
I3 . Ag4 I6 . 108.71(8) yes
I7 . Ag4 I8 . 113.22(8) yes
Ag2 . Ag4 I8 . 153.88(10) yes
I3 . Ag4 I8 . 117.58(9) yes
I6 . Ag4 I8 . 111.05(9) yes
I7 . Ag4 Ag3 . 51.54(5) yes
Ag2 . Ag4 Ag3 . 55.41(6) yes
I3 . Ag4 Ag3 . 50.39(6) yes
I6 . Ag4 Ag3 . 104.78(8) yes
I8 . Ag4 Ag3 . 144.01(9) yes
I7 . Ag4 Ag6 . 59.39(6) yes
Ag2 . Ag4 Ag6 . 147.17(10) yes
I3 . Ag4 Ag6 . 139.52(9) yes
I6 . Ag4 Ag6 . 110.22(9) yes
I8 . Ag4 Ag6 . 56.21(7) yes
Ag3 . Ag4 Ag6 . 108.08(8) yes
I7 . Ag5 I6 . 104.26(8) yes
I7 . Ag5 I5 . 96.37(7) yes
I6 . Ag5 I5 . 116.45(8) yes
I7 . Ag5 Ag2 . 95.45(8) yes
I6 . Ag5 Ag2 . 58.73(7) yes
I5 . Ag5 Ag2 . 59.96(7) yes
I7 . Ag5 Ag3 . 51.49(5) yes
I6 . Ag5 Ag3 . 104.25(7) yes
I5 . Ag5 Ag3 . 49.46(6) yes
Ag2 . Ag5 Ag3 . 56.28(6) yes
I7 . Ag5 Ag7 . 59.83(6) yes
I6 . Ag5 Ag7 . 108.17(8) yes
I5 . Ag5 Ag7 . 133.68(9) yes
Ag2 . Ag5 Ag7 . 150.05(10) yes
Ag3 . Ag5 Ag7 . 108.83(8) yes
I7 . Ag5 I12 . 116.35(8) yes
I6 . Ag5 I12 . 103.92(8) yes
I5 . Ag5 I12 . 119.01(9) yes
Ag2 . Ag5 I12 . 147.46(9) yes
Ag3 . Ag5 I12 . 151.50(9) yes
Ag7 . Ag5 I12 . 57.45(6) yes
I7 . Ag6 Ag4 . 58.36(6) yes
I7 . Ag6 I11 . 96.61(8) yes
Ag4 . Ag6 I11 . 98.92(8) yes
I7 . Ag6 I8 . 112.66(8) yes
Ag4 . Ag6 I8 . 56.66(7) yes
I11 . Ag6 I8 . 108.59(9) yes
I7 . Ag6 I10 . 98.94(8) yes
Ag4 . Ag6 I10 . 144.38(10) yes
I11 . Ag6 I10 . 111.58(9) yes
I8 . Ag6 I10 . 124.60(10) yes
I7 . Ag6 Ag8 . 84.62(7) yes
Ag4 . Ag6 Ag8 . 137.61(9) yes
I11 . Ag6 Ag8 . 62.94(7) yes
I8 . Ag6 Ag8 . 162.12(10) yes
I10 . Ag6 Ag8 . 53.04(6) yes
I7 . Ag7 I11 . 97.14(8) yes
I7 . Ag7 Ag5 . 59.91(6) yes
I11 . Ag7 Ag5 . 102.52(8) yes
I7 . Ag7 I9 . 98.99(8) yes
I11 . Ag7 I9 . 114.44(8) yes
Ag5 . Ag7 I9 . 139.85(9) yes
I7 . Ag7 Ag8 . 86.47(7) yes
I11 . Ag7 Ag8 . 64.20(7) yes
Ag5 . Ag7 Ag8 . 142.98(9) yes
I9 . Ag7 Ag8 . 54.10(6) yes
I7 . Ag7 I12 . 116.78(8) yes
I11 . Ag7 I12 . 105.36(8) yes
Ag5 . Ag7 I12 . 57.82(6) yes
I9 . Ag7 I12 . 121.71(9) yes
Ag8 . Ag7 I12 . 156.20(9) yes
Ag6 . Ag8 Ag7 . 69.90(7) yes
Ag6 . Ag8 I11 . 51.36(6) yes
Ag7 . Ag8 I11 . 51.99(6) yes
Ag6 . Ag8 I1 . 131.67(9) yes
Ag7 . Ag8 I1 . 133.53(9) yes
I11 . Ag8 I1 . 104.83(8) yes
Ag6 . Ag8 Ag1 . 86.83(8) yes
Ag7 . Ag8 Ag1 . 96.58(8) yes
I11 . Ag8 Ag1 . 51.68(6) yes
I1 . Ag8 Ag1 . 53.84(7) yes
Ag6 . Ag8 I10 . 52.47(6) yes
Ag7 . Ag8 I10 . 115.34(8) yes
I11 . Ag8 I10 . 100.25(8) yes
I1 . Ag8 I10 . 107.68(9) yes
Ag1 . Ag8 I10 . 105.97(9) yes
Ag6 . Ag8 I9 . 115.52(8) yes
Ag7 . Ag8 I9 . 53.46(6) yes
I11 . Ag8 I9 . 102.36(8) yes
I1 . Ag8 I9 . 110.23(9) yes
Ag1 . Ag8 I9 . 124.38(9) yes
I10 . Ag8 I9 . 128.45(9) yes
C41 . C42 H423 . 112.5 no
C41 . C42 H422 . 109.4 no
H423 . C42 H422 . 109.4 no
C41 . C42 H421 . 106.7 no
H423 . C42 H421 . 109.4 no
H422 . C42 H421 . 109.3 no
C42 . C41 O21 . 114(3) yes
C42 . C41 H411 . 105.1 no
O21 . C41 H411 . 106.8 no
C42 . C41 H412 . 110.7 no
O21 . C41 H412 . 110.6 no
H411 . C41 H412 . 109.5 no
Ag5 . I12 Ag7 . 64.73(7) yes

loop_
_geom_bond_atom_site_label_1
_geom_bond_atom_site_label_2
_geom_bond_site_symmetry_2
_geom_bond_distance
_geom_bond_publ_flag
O1 C1 . 1.42(3) yes
O1 C2 . 1.39(3) yes
O2 C3 . 1.37(3) yes
O2 C4 . 1.37(3) yes
O3 C5 . 1.46(3) yes
O3 C6 . 1.43(3) yes
O4 C7 . 1.46(3) yes
O4 C8 . 1.52(3) yes
O5 C9 . 1.40(3) yes
O5 C10 . 1.51(4) yes
O6 C11 . 1.47(4) yes
O6 C12 . 1.43(3) yes
O7 C13 . 1.45(3) yes
O7 C14 . 1.42(3) yes
O8 C15 . 1.42(3) yes
O8 C16 . 1.43(3) yes
O9 C17 . 1.46(3) yes
O9 C18 . 1.45(3) yes
O10 C19 . 1.46(3) yes
O10 C20 . 1.43(3) yes
O11 C21 . 1.37(4) yes
O11 C22 . 1.46(3) yes
O12 C23 . 1.42(4) yes
O12 C24 . 1.44(4) yes
O13 C25 . 1.40(3) yes
O13 C26 . 1.44(3) yes
O14 C27 . 1.43(3) yes
O14 C28 . 1.47(3) yes
O15 C29 . 1.40(3) yes
O15 C30 . 1.40(3) yes
O16 C31 . 1.45(4) yes
O16 C32 . 1.46(4) yes
O17 C33 . 1.44(4) yes
O17 C34 . 1.45(3) yes
O18 C35 . 1.40(3) yes
O18 C36 . 1.45(4) yes
O19 C37 . 1.42(4) yes
O19 C38 . 1.449(10) yes
O20 C39 . 1.38(3) yes
O20 C40 . 1.49(3) yes
O21 C41 . 1.48(4) yes
O21 H424 . 0.852 no
C1 H11 . 0.962 no
C1 H12 . 0.962 no
C1 H13 . 0.963 no
C2 C3 . 1.59(4) yes
C2 H21 . 0.975 no
C2 H22 . 0.971 no
C3 H31 . 0.950 no
C3 H32 . 0.950 no
C4 C5 . 1.61(4) yes
C4 H41 . 0.973 no
C4 H42 . 0.973 no
C5 H51 . 0.950 no
C5 H52 . 0.950 no
C6 C7 . 1.44(4) yes
C6 H61 . 0.975 no
C6 H62 . 0.973 no
C7 H71 . 0.972 no
C7 H72 . 0.975 no
C8 C9 . 1.60(4) yes
C8 H81 . 0.972 no
C8 H82 . 0.974 no
C9 H91 . 0.972 no
C9 H92 . 0.974 no
C10 H103 . 0.964 no
C10 H102 . 0.964 no
C10 H101 . 0.964 no
C11 H111 . 0.953 no
C11 H112 . 0.952 no
C11 H113 . 0.953 no
C12 C13 . 1.51(4) yes
C12 H122 . 0.972 no
C12 H121 . 0.974 no
C13 H132 . 0.972 no
C13 H131 . 0.972 no
C14 C15 . 1.48(4) yes
C14 H142 . 0.976 no
C14 H141 . 0.973 no
C15 H151 . 0.972 no
C15 H152 . 0.973 no
C16 C17 . 1.51(4) yes
C16 H161 . 0.971 no
C16 H162 . 0.972 no
C17 H171 . 0.972 no
C17 H172 . 0.973 no
C18 C19 . 1.44(4) yes
C18 H181 . 0.972 no
C18 H182 . 0.973 no
C19 H191 . 0.972 no
C19 H192 . 0.974 no
C20 H201 . 1.088 no
C20 H202 . 1.092 no
C20 H203 . 1.091 no
C21 H212 . 1.044 no
C21 H213 . 1.043 no
C21 H211 . 1.046 no
C22 C23 . 1.52(4) yes
C22 H221 . 0.974 no
C22 H222 . 0.974 no
C23 H231 . 0.974 no
C23 H232 . 0.972 no
C24 C25 . 1.496(10) yes
C24 H241 . 0.952 no
C24 H242 . 0.952 no
C25 H251 . 0.953 no
C25 H252 . 0.952 no
C26 C27 . 1.50(4) yes
C26 H262 . 0.974 no
C26 H261 . 0.970 no
C27 H272 . 0.971 no
C27 H271 . 0.971 no
C28 C29 . 1.46(4) yes
C28 H281 . 0.971 no
C28 H282 . 0.973 no
C29 H291 . 0.973 no
C29 H292 . 0.972 no
C30 H303 . 0.972 no
C30 H301 . 0.973 no
C30 H302 . 0.970 no
C31 H313 . 0.991 no
C31 H311 . 0.993 no
C31 H312 . 0.990 no
C32 C33 . 1.46(5) yes
C32 H321 . 0.972 no
C32 H322 . 0.972 no
C33 H331 . 0.972 no
C33 H332 . 0.974 no
C34 C35 . 1.54(4) yes
C34 H341 . 0.972 no
C34 H342 . 0.970 no
C35 H351 . 0.950 no
C35 H352 . 0.950 no
C36 C37 . 1.47(4) yes
C36 H361 . 0.973 no
C36 H362 . 0.974 no
C37 H371 . 0.972 no
C37 H372 . 0.974 no
C38 C39 . 1.499(10) yes
C38 H381 . 0.952 no
C38 H382 . 0.952 no
C39 H392 . 0.952 no
C39 H391 . 0.952 no
C40 H401 . 0.963 no
C40 H402 . 0.963 no
C40 H403 . 0.964 no
I1 Ag1 . 2.690(3) yes
I1 Ag8 . 2.898(3) yes
I2 Ag1 3_745 2.726(3) yes
I2 Ag2 . 2.785(3) yes
I3 Ag2 . 2.844(3) yes
I3 Ag3 . 2.924(3) yes
I3 Ag4 . 2.910(3) yes
I4 Ag3 . 2.737(3) yes
I5 Ag2 . 2.935(3) yes
I5 Ag3 . 2.869(3) yes
I5 Ag5 . 2.867(3) yes
I6 Ag2 . 2.883(3) yes
I6 Ag4 . 2.846(3) yes
I6 Ag5 . 2.873(3) yes
I7 Ag3 . 2.995(2) yes
I7 Ag4 . 2.974(3) yes
I7 Ag5 . 2.992(3) yes
I7 Ag6 . 3.007(3) yes
I7 Ag7 . 2.990(3) yes
I8 Ag4 . 2.804(3) yes
I8 Ag6 . 2.789(3) yes
I9 Ag7 . 2.774(3) yes
I9 Ag8 . 2.796(3) yes
I10 Ag6 . 2.781(3) yes
I10 Ag8 . 2.802(3) yes
I11 Ag1 . 2.773(3) yes
I11 Ag6 . 2.896(3) yes
I11 Ag7 . 2.889(3) yes
I11 Ag8 . 3.302(3) yes
Ag1 Ag8 . 3.037(3) yes
Ag2 Ag4 . 3.145(3) yes
Ag2 Ag5 . 3.001(3) yes
Ag3 Ag4 . 3.732(3) yes
Ag3 Ag5 . 3.730(3) yes
Ag4 Ag6 . 3.092(3) yes
Ag5 Ag7 . 3.003(3) yes
Ag5 I12 . 2.810(3) yes
Ag6 Ag8 . 3.379(3) yes
Ag7 Ag8 . 3.291(3) yes
Ag7 I12 . 2.799(3) yes
C42 C41 . 1.50(4) yes
C42 H423 . 0.961 no
C42 H422 . 0.962 no
C42 H421 . 0.962 no
C41 H411 . 0.974 no
C41 H412 . 0.973 no

loop_
_geom_hbond_atom_site_label_D
_geom_hbond_atom_site_label_H
_geom_hbond_atom_site_label_A
_geom_hbond_site_symmetry_A
_geom_hbond_angle_DHA
_geom_hbond_distance_DH
_geom_hbond_distance_HA
_geom_hbond_distance_DA
_geom_hbond_publ_flag
C7 H72 O21 . 142.00 0.975 2.422 3.24(4) yes
C20 H201 O3 . 132.00 1.088 2.567 3.39(4) yes
C21 H212 O19 . 146.00 1.044 2.537 3.45(4) yes
C32 H321 O12 . 137.00 0.972 2.447 3.23(4) yes
C32 H322 O21 1_655 136.0(10) 0.972 2.511 3.28(4) yes

loop_
_oxford_twin_element_scale_factors
0.761(2)
0.239(2)
